data_7245539
loop_
_publ_author_name
'Stoesser, Julian'
'Engelage, Elric'
'Huber, Stefan'

_publ_section_title
;
 Co-crystallization studies of the syn- and anti-atropisomers of
 triphenyl-based perfluorinated halogen bond donors with halides
;
_journal_name_full CrystEngComm
_journal_paper_doi 10.1039/D2CE00973K
_journal_year 2022
_chemical_formula_moiety '3(C18 F12 I2), 2(C9 H18 N3), 2(C H2 Cl2), 2(Cl)'
_chemical_formula_sum 'C74 H40 Cl6 F36 I6 N6'
_chemical_formula_weight 2671.05
_space_group_crystal_system triclinic
_space_group_IT_number 2
_space_group_name_Hall '-P 1'
_space_group_name_H-M_alt 'P -1'
_atom_sites_solution_hydrogens geom
_audit_creation_method SHELXL-2018/3
_audit_update_record
;
2022-08-27 deposited with the CCDC.	2022-09-16 downloaded from the CCDC.
;
_cell_angle_alpha 75.6600(10)
_cell_angle_beta 82.4300(10)
_cell_angle_gamma 88.6400(10)
_cell_formula_units_Z 1
_cell_length_a 7.867
_cell_length_b 12.37760(10)
_cell_length_c 22.96440(10)
_cell_measurement_reflns_used 7555
_cell_measurement_temperature 170(2)
_cell_measurement_theta_max 66.5
_cell_measurement_theta_min 3.7
_cell_volume 2147.50(2)
_computing_cell_refinement 'CrysAlisPro 1.171.40.29a (Rigaku OD, 2018)'
_computing_data_collection 'CrysAlisPro 1.171.40.29a (Rigaku OD, 2018)'
_computing_data_reduction 'CrysAlisPro 1.171.40.29a (Rigaku OD, 2018)'
_computing_molecular_graphics
;
 Diamond 4 - Crystal and Molecular Structure Visualization
  Crystal Impact - Dr. H. Putz & Dr. K. Brandenburg GbR, 
  Kreuzherrenstr. 102, 53227 Bonn, Germany
  http://www.crystalimpact.com/diamond
 Mercury CSD 2.0 - New Features for the Visualization 
 and Investigation of Crystal Structures
  C. F. Macrae, I. J. Bruno, J. A. Chisholm, P. R. Edgington, P. McCabe,
  E. Pidcock, 
  L. Rodriguez-Monge, R. Taylor, J. van de Streek and P. A. Wood, 
  J. Appl. Cryst., 41, 466-470, 2008
;
_computing_publication_material 'WinGX L. J. Farrugia, J. Appl. Crystallogr., 1999, 32, 837-838.'
_computing_structure_refinement 'SHELXL-2018/3 (Sheldrick, 2018)'
_computing_structure_solution
;
 shelXT  G. M. Sheldrick, Acta Crystallogr., Sect. A: Found. Crystallogr.,
 2008, 64, 112-122.
 shelXle C. B. Huebschle, G. M. Sheldrick and B. Dittrich J. Appl. Cryst.
  (2011). 44, 1281-1284
;
_diffrn_ambient_environment N~2~
_diffrn_ambient_temperature 169.99(10)
_diffrn_detector 'CCD plate'
_diffrn_detector_area_resol_mean 10.0000
_diffrn_detector_type HyPix
_diffrn_measured_fraction_theta_full 0.997
_diffrn_measured_fraction_theta_max 0.997
_diffrn_measurement_details
;
List of Runs (angles in degrees, time in seconds):

  # Type    Start    End  Width  t~exp~   \w     \q     \k     \f   Frames
#--------------------------------------------------------------------------
  1  \w    -86.00 -40.00   0.50    0.05    --  -47.45 125.00  41.00   92
  2  \w    -74.00 -49.00   0.50    0.10    --  -86.25 125.00  41.00   50
  3  \w    -36.00 -11.00   0.50    0.05    --    6.00 123.00 139.11   50
  4  \w    -30.00  -4.00   0.50    0.05    --   10.00 112.00  52.13   52
  5  \w    -17.00   9.00   0.50    0.05    --   18.00 102.00 -34.35   52
  6  \w     13.00  38.00   0.50    0.05    --   42.00  90.00  15.06   50
  7  \w     30.00  61.00   0.50    0.05    --   54.00  80.00  -3.67   62
  8  \w     42.00  72.00   0.50    0.05    --   66.00  79.00  23.30   60
  9  \w     48.00  74.00   0.50    0.05    --   47.45  38.00  30.00   52
 10  \w     45.00 115.00   0.50    0.05    --   47.45  19.00 -30.00  140
 11  \w    100.00 126.00   0.50    0.05    --   54.00  77.00 -64.12   52
 12  \w    101.00 126.00   0.50    0.05    --   54.00  80.00  -3.67   50
 13  \w    114.00 139.00   0.50    0.05    --   66.00  79.00  23.30   50
 14  \w     96.00 135.00   0.50    0.10    --  106.49 125.00  41.00   78
 15  \w    126.00 152.00   0.50    0.10    --  106.49  77.00 120.00   52
 16  \w    146.00 174.00   0.50    0.10    --  106.49  77.00 150.00   56
 17  \w    145.00 174.00   0.50    0.10    --  106.49  77.00  60.00   58
 18  \w    108.00 165.00   0.50    0.10    --  106.49  45.00 150.00  114
 19  \w     93.00 140.00   0.50    0.10    --  106.49  77.00 150.00   94
 20  \w     84.00 124.00   0.50    0.10    --  106.49  77.00 120.00   80
 21  \w     86.00 176.00   0.50    0.10    --  106.49  77.00  90.00  180
 22  \w     93.00 175.00   0.50    0.10    --  106.49  61.00   0.00  164
 23  \w    145.00 171.00   0.50    0.10    --  106.49  61.00-120.00   52
 24  \w    147.00 178.00   0.50    0.10    --  106.49  77.00-180.00   62
 25  \w    100.00 125.00   0.50    0.10    --  106.49 147.00-152.00   50
 26  \w     76.00 102.00   0.50    0.05    --   58.00  79.00-121.83   52
 27  \w     70.00  96.00   0.50    0.05    --   58.00  79.00-163.15   52
 28  \w     42.00  79.00   0.50    0.05    --   66.00  79.00 -80.77   74
 29  \w     50.00  76.00   0.50    0.05    --   70.00  74.00 -66.70   52
 30  \w     47.00  73.00   0.50    0.05    --   70.00  78.00-103.61   52
 31  \w     44.00  69.00   0.50    0.05    --   66.00  76.00-138.88   50
 32  \w     35.00  70.00   0.50    0.05    --   47.45  19.00-180.00   70
 33  \w     34.00  65.00   0.50    0.05    --   58.00  79.00-121.83   62
 34  \w     34.00  59.00   0.50    0.05    --   58.00  79.00-163.15   50
 35  \w      3.00  32.00   0.50    0.05    --   34.00  94.00-148.96   58
 36  \w     13.00  38.00   0.50    0.05    --   42.00  91.00-102.96   50
 37  \w     31.00  75.00   0.50    0.05    --   54.00  77.00 -64.12   88
 38  \w     44.00  69.00   0.50    0.05    --   66.00  77.00  -3.88   50
 39  \w     33.00  58.00   0.50    0.05    --   54.00  77.00 -42.74   50
 40  \w     33.00  78.00   0.50    0.05    --   54.00  77.00  48.52   90
 41  \w     60.00  85.00   0.50    0.05    --   50.00  76.00 131.47   50
 42  \w     44.00  70.00   0.50    0.05    --   66.00  76.00  88.31   52
 43  \w     42.00  98.00   0.50    0.05    --   66.00  79.00 122.08  112
 44  \w     85.00 137.00   0.50    0.10    --  106.49  77.00  60.00  104
 45  \w     97.00 173.00   0.50    0.10    --  106.49  61.00 -30.00  152
 46  \w     99.00 173.00   0.50    0.10    --  106.49  61.00 -90.00  148
 47  \w     94.00 153.00   0.50    0.10    --  106.49  61.00-180.00  118
 48  \w     86.00 128.00   0.50    0.10    --  106.49  77.00-180.00   84
 49  \w     92.00 133.00   0.50    0.10    --  106.49  61.00-120.00   82
 50  \w     95.00 150.00   0.50    0.10    --  106.49  45.00 -30.00  110
 51  \w     85.00 178.00   0.50    0.10    --  106.49  77.00-150.00  186
 52  \w     86.00 166.00   0.50    0.10    --  106.49  77.00  30.00  160
 53  \w     45.00  74.00   0.50    0.10    --  106.49 -61.00 -30.00   58
 54  \w     76.00 102.00   0.50    0.10    --  106.49 -94.00   0.00   52
 55  \w     84.00 110.00   0.50    0.10    --  106.49-125.00 -36.00   52
 56  \w     68.00 107.00   0.50    0.10    --  106.49-103.00-135.87   78
 57  \w     81.00 106.00   0.50    0.10    --  106.49 -77.00-180.00   50
 58  \w     36.00 105.00   0.50    0.10    --  106.49 -94.00 -90.00  138
 59  \w     35.00  92.00   0.50    0.05    --   47.45-125.00 -36.00  114
 60  \w     34.00  73.00   0.50    0.10    --  106.49 -94.00   0.00   78
 61  \w     36.00 109.00   0.50    0.10    --  106.49-125.00   0.00  146
 62  \w     54.00  84.00   0.50    0.10    --  106.49-125.00 120.00   60
 63  \w     76.00 126.00   0.50    0.10    --  106.49-147.00 157.00  100
 64  \w     55.00  80.00   0.50    0.05    --   47.45-147.00 157.00   50
 65  \w     46.00  72.00   0.50    0.10    --  106.49 -94.00 150.00   52
 66  \w     37.00 100.00   0.50    0.10    --  106.49-125.00  90.00  126
 67  \w     37.00  74.00   0.50    0.10    --  106.49 -61.00 120.00   74
 68  \w     15.00  40.00   0.50    0.05    --   42.00  86.00 112.19   50
 69  \w     28.00  56.00   0.50    0.05    --   50.00  76.00 131.47   56
 70  \w     39.00  72.00   0.50    0.05    --   62.00  77.00 160.05   66
 71  \w     33.00  59.00   0.50    0.05    --   54.00  76.00 169.63   52
 72  \w     36.00  96.00   0.50    0.05    --   58.00  76.00  76.68  120
 73  \w     37.00  74.00   0.50    0.10    --  106.49 -61.00-180.00   74
 74  \w     38.00  76.00   0.50    0.10    --  106.49 -77.00-180.00   76
 75  \w     41.00 107.00   0.50    0.10    --  106.49-125.00-180.00  132
 76  \w    -78.00 -53.00   0.50    0.10    --  -74.00 -72.00 -55.46   50
 77  \w    -78.00 -53.00   0.50    0.10    --  -74.00 -73.00 -31.44   50
 78  \w    -82.00 -52.00   0.50    0.10    --  -70.00 -69.00  30.80   60
 79  \w    -90.00 -61.00   0.50    0.10    --  -82.00 -72.00  62.68   58
 80  \w    -90.00 -64.00   0.50    0.10    --  -86.25 -77.00   8.79   52
 81  \w    -89.00 -63.00   0.50    0.10    --  -86.25 -77.00 -30.00   52
 82  \w    -90.00 -65.00   0.50    0.10    --  -86.25 -75.00 -68.31   50
 83  \w    -89.00 -64.00   0.50    0.10    --  -86.00 -74.00-119.55   50
 84  \w    -81.00 -54.00   0.50    0.10    --  -74.00 -73.00-177.56   54
 85  \w    -87.00 -62.00   0.50    0.10    --  -86.25 -80.00-139.68   50
 86  \w    -89.00 -64.00   0.50    0.10    --  -86.25 -75.00-133.22   50
 87  \w    -90.00 -62.00   0.50    0.10    --  -86.25 -80.00 -94.78   56
 88  \w    -91.00 -66.00   0.50    0.10    --  -86.25 -70.00 -56.62   50
 89  \w    -99.00 -69.00   0.50    0.10    --  -86.25 -63.00 -63.01   60
 90  \w    -98.00 -66.00   0.50    0.10    --  -86.25 -71.00 -16.95   64
 91  \w    -95.00 -64.00   0.50    0.10    --  -86.25 -76.00  35.94   62
 92  \w   -102.00 -66.00   0.50    0.10    --  -86.25 -70.00  39.45   72
 93  \w    -89.00 -64.00   0.50    0.10    --  -86.25 -76.00 103.67   50
 94  \w    -77.00 -52.00   0.50    0.10    --  -74.00 -75.00 139.19   50
 95  \w    -77.00 -52.00   0.50    0.10    --  -74.00 -74.00 157.41   50
 96  \w    -89.00 -64.00   0.50    0.10    --  -86.25 -77.00 129.49   50
 97  \w    -92.00 -63.00   0.50    0.10    --  -86.25 -77.00 150.00   58
 98  \w   -100.00 -66.00   0.50    0.10    --  -86.25 -70.00 130.67   68
 99  \w   -105.00 -66.00   0.50    0.10    --  -86.25 -70.00 105.89   78
100  \w   -113.00 -88.00   0.50    0.05    --  -47.45-147.00 157.00   50
101  \w   -100.00 -62.00   0.50    0.05    --  -47.45 147.00-152.00   76
102  \w    -50.00 -25.00   0.50    0.05    --  -47.45 147.00-152.00   50
103  \w    -87.00 -62.00   0.50    0.10    --  -86.25 147.00-152.00   50
104  \w   -118.00 -67.00   0.50    0.10    --  -86.25 -73.00  65.01  102
105  \w    -98.00 -65.00   0.50    0.10    --  -86.25 -73.00  14.67   66
106  \w   -120.00 -80.00   0.50    0.05    --  -47.45-125.00 -36.00   80
107  \w   -116.00 -91.00   0.50    0.10    --  -86.25-125.00 -36.00   50
108  \w   -107.00 -68.00   0.50    0.10    --  -86.25 -65.00 -92.25   78
109  \w   -106.00 -63.00   0.50    0.10    --  -86.25 -77.00-180.00   86
110  \w   -126.00 -65.00   0.50    0.10    --  -86.25 -74.00-162.52  122
111  \w   -144.00-118.00   0.50    0.10    --  -86.25 -77.00 -30.00   52
112  \w   -154.00-129.00   0.50    0.10    --  -86.25 -70.00  39.45   50
113  \w   -142.00-116.00   0.50    0.10    --  -86.25 -76.00  35.94   52
114  \w   -111.00 -63.00   0.50    0.10    --  -86.25 -77.00  90.00   96
115  \w   -129.00-104.00   0.50    0.10    --  -86.25-147.00 157.00   50
116  \w   -148.00-123.00   0.50    0.10    --  -86.25 -77.00  90.00   50
117  \w   -155.00-130.00   0.50    0.10    --  -86.25 -70.00 105.89   50
118  \w   -147.00-121.00   0.50    0.10    --  -86.25 -77.00   8.79   52
119  \w   -150.00-125.00   0.50    0.10    --  -86.25 -80.00 -94.78   50
;
_diffrn_measurement_device 'four-circle diffractometer'
_diffrn_measurement_device_type 'XtaLAB Synergy, Dualflex, HyPix'
_diffrn_measurement_method '\w scans'
_diffrn_orient_matrix_type 'CrysAlisPro convention (1999,Acta A55,543-557)'
_diffrn_orient_matrix_UB_11 0.0239728000
_diffrn_orient_matrix_UB_12 0.0195270000
_diffrn_orient_matrix_UB_13 -0.0695040000
_diffrn_orient_matrix_UB_21 0.1539530000
_diffrn_orient_matrix_UB_22 0.0777143000
_diffrn_orient_matrix_UB_23 -0.0046895000
_diffrn_orient_matrix_UB_31 0.1214649000
_diffrn_orient_matrix_UB_32 -0.1004200000
_diffrn_orient_matrix_UB_33 0.0049025000
_diffrn_radiation_monochromator mirror
_diffrn_radiation_probe x-ray
_diffrn_radiation_type 'Cu K\a'
_diffrn_radiation_wavelength 1.54184
_diffrn_reflns_av_R_equivalents 0.0479
_diffrn_reflns_av_unetI/netI 0.0235
_diffrn_reflns_Laue_measured_fraction_full 0.997
_diffrn_reflns_Laue_measured_fraction_max 0.997
_diffrn_reflns_limit_h_max 9
_diffrn_reflns_limit_h_min -9
_diffrn_reflns_limit_k_max 14
_diffrn_reflns_limit_k_min -14
_diffrn_reflns_limit_l_max 27
_diffrn_reflns_limit_l_min -27
_diffrn_reflns_number 56202
_diffrn_reflns_point_group_measured_fraction_full 0.997
_diffrn_reflns_point_group_measured_fraction_max 0.997
_diffrn_reflns_theta_full 66.494
_diffrn_reflns_theta_max 66.494
_diffrn_reflns_theta_min 3.736
_diffrn_source 'micro-focus sealed X-ray tube'
_diffrn_source_type 'PhotonJet (Cu) X-ray Source'
_exptl_absorpt_coefficient_mu 19.897
_exptl_absorpt_correction_T_max 0.674
_exptl_absorpt_correction_T_min 0.019
_exptl_absorpt_correction_type gaussian
_exptl_absorpt_process_details
;
CrysAlisPro 1.171.40.29a (Rigaku Oxford Diffraction, 2018)
Numerical absorption correction based on gaussian integration over
			a multifaceted crystal model
Empirical absorption correction using spherical harmonics,
 implemented in SCALE3 ABSPACK scaling algorithm.
;
_exptl_crystal_colour 'translucent colourless'
_exptl_crystal_density_diffrn 2.066
_exptl_crystal_description plate
_exptl_crystal_F_000 1270
_exptl_crystal_size_max 0.310
_exptl_crystal_size_mid 0.165
_exptl_crystal_size_min 0.089
_refine_diff_density_max 1.496
_refine_diff_density_min -0.943
_refine_diff_density_rms 0.095
_refine_ls_extinction_method none
_refine_ls_goodness_of_fit_ref 1.033
_refine_ls_hydrogen_treatment constr
_refine_ls_matrix_type full
_refine_ls_number_parameters 604
_refine_ls_number_reflns 7555
_refine_ls_number_restraints 17
_refine_ls_restrained_S_all 1.033
_refine_ls_R_factor_all 0.0332
_refine_ls_R_factor_gt 0.0322
_refine_ls_shift/su_max 0.037
_refine_ls_shift/su_mean 0.001
_refine_ls_structure_factor_coef Fsqd
_refine_ls_weighting_details 'w=1/[\s^2^(Fo^2^)+(0.0542P)^2^+2.1905P] where P=(Fo^2^+2Fc^2^)/3'
_refine_ls_weighting_scheme calc
_refine_ls_wR_factor_gt 0.0847
_refine_ls_wR_factor_ref 0.0855
_reflns_Friedel_coverage 0.000
_reflns_number_gt 7249
_reflns_number_total 7555
_reflns_threshold_expression 'I > 2\s(I)'
_cod_data_source_file d2ce00973k2.cif
_cod_data_source_block anti-p-1-TDACl
_cod_database_code 7245539
_shelx_shelxl_version_number 2018/3
_shelx_space_group_comment
;
The symmetry employed for this shelxl refinement is uniquely defined
by the following loop, which should always be used as a source of
symmetry information in preference to the above space-group names.
They are only intended as comments.
;
_oxdiff_exptl_absorpt_empirical_full_min 0.704
_oxdiff_exptl_absorpt_empirical_full_max 1.590
_oxdiff_exptl_absorpt_empirical_details
;
Empirical correction (ABSPACK) includes:
- Absorption correction using spherical harmonics
- Frame scaling
- Detector area scaling
- B-factor correction
;

loop_
_space_group_symop_operation_xyz
'x, y, z'
'-x, -y, -z'

loop_
_atom_site_label
_atom_site_type_symbol
_atom_site_fract_x
_atom_site_fract_y
_atom_site_fract_z
_atom_site_U_iso_or_equiv
_atom_site_adp_type
_atom_site_occupancy
_atom_site_site_symmetry_order
_atom_site_calc_flag
_atom_site_refinement_flags_posn
_atom_site_refinement_flags_adp
_atom_site_refinement_flags_occupancy
_atom_site_disorder_assembly
_atom_site_disorder_group
I1 I 0.51402(3) 0.84424(2) 0.28855(2) 0.04085(8) Uani 1 1 d . . . . .
I2 I 0.83268(3) 0.30002(2) 0.14595(2) 0.03982(8) Uani 1 1 d . . . . .
F1 F 1.1196(3) 0.35373(19) 0.03187(10) 0.0472(5) Uani 1 1 d . . . . .
F2 F 1.3400(3) 0.5246(2) -0.01405(10) 0.0523(6) Uani 1 1 d . . . . .
F3 F 1.3226(3) 0.7053(2) 0.03306(11) 0.0561(6) Uani 1 1 d . . . . .
F4 F 1.0701(3) 0.72006(19) 0.12171(11) 0.0528(6) Uani 1 1 d . . . . .
F5 F 0.6167(3) 0.5774(2) 0.10605(10) 0.0510(5) Uani 1 1 d . . . . .
F6 F 0.3653(3) 0.6049(2) 0.19098(10) 0.0522(6) Uani 1 1 d . . . . .
F7 F 0.7613(3) 0.5644(2) 0.33117(10) 0.0552(6) Uani 1 1 d . . . . .
F8 F 1.0133(3) 0.5368(2) 0.24640(10) 0.0531(6) Uani 1 1 d . . . . .
F9 F 0.3286(3) 0.41135(18) 0.31776(11) 0.0517(5) Uani 1 1 d . . . . .
F10 F 0.0765(3) 0.4159(2) 0.40820(12) 0.0613(7) Uani 1 1 d . . . . .
F11 F 0.0265(3) 0.6017(2) 0.45063(12) 0.0621(7) Uani 1 1 d . . . . .
F12 F 0.2212(3) 0.7847(2) 0.39952(12) 0.0592(7) Uani 1 1 d . . . . .
C1 C 0.3831(5) 0.6929(3) 0.33173(16) 0.0380(7) Uani 1 1 d . . . . .
C2 C 0.2527(5) 0.6932(3) 0.37861(17) 0.0443(8) Uani 1 1 d . . . . .
C3 C 0.1499(5) 0.5998(3) 0.40519(17) 0.0446(8) Uani 1 1 d . . . . .
C4 C 0.1763(5) 0.5057(3) 0.38406(18) 0.0447(9) Uani 1 1 d . . . . .
C5 C 0.3073(5) 0.5051(3) 0.33749(16) 0.0395(8) Uani 1 1 d . . . . .
C6 C 0.4131(4) 0.5957(3) 0.31176(15) 0.0358(7) Uani 1 1 d . . . . .
C7 C 0.5548(4) 0.5859(3) 0.26357(16) 0.0362(7) Uani 1 1 d . . . . .
C8 C 0.5250(4) 0.5877(3) 0.20534(17) 0.0387(8) Uani 1 1 d . . . . .
C9 C 0.6554(5) 0.5736(3) 0.16131(16) 0.0395(8) Uani 1 1 d . . . . .
C10 C 0.8233(4) 0.5555(3) 0.17364(16) 0.0357(7) Uani 1 1 d . . . . .
C11 C 0.8528(4) 0.5543(3) 0.23170(17) 0.0391(8) Uani 1 1 d . . . . .
C12 C 0.7231(5) 0.5685(3) 0.27639(16) 0.0397(8) Uani 1 1 d . . . . .
C13 C 0.9630(4) 0.5419(3) 0.12557(15) 0.0360(7) Uani 1 1 d . . . . .
C14 C 1.0797(5) 0.6274(3) 0.10088(16) 0.0397(8) Uani 1 1 d . . . . .
C15 C 1.2097(5) 0.6216(3) 0.05500(17) 0.0431(8) Uani 1 1 d . . . . .
C16 C 1.2188(4) 0.5294(3) 0.03179(16) 0.0408(8) Uani 1 1 d . . . . .
C17 C 1.1043(5) 0.4425(3) 0.05603(16) 0.0376(7) Uani 1 1 d . . . . .
C18 C 0.9780(4) 0.4455(3) 0.10363(15) 0.0355(7) Uani 1 1 d . . . . .
N1 N 0.0178(4) 0.1274(3) 0.29485(14) 0.0446(7) Uani 1 1 d . . . . .
N2 N 0.1590(5) -0.0486(3) 0.19037(16) 0.0503(8) Uani 1 1 d . . . . .
N3 N 0.3034(4) 0.2433(3) 0.15341(14) 0.0423(7) Uani 1 1 d . . . . .
C29 C 0.1077(5) 0.1154(3) 0.24376(16) 0.0391(8) Uani 1 1 d . . . . .
C30 C 0.1615(5) 0.0488(3) 0.20505(17) 0.0408(8) Uani 1 1 d . . . . .
C31 C 0.2174(4) 0.1575(3) 0.19136(16) 0.0389(8) Uani 1 1 d . . . . .
C32 C -0.0086(6) 0.2353(4) 0.3073(2) 0.0561(10) Uani 1 1 d . . . . .
H32A H -0.074496 0.226907 0.347458 0.084 Uiso 0.5 1 calc R U P . .
H32B H -0.071892 0.282345 0.276552 0.084 Uiso 0.5 1 calc R U P . .
H32C H 0.102694 0.270127 0.306275 0.084 Uiso 0.5 1 calc R U P . .
H32D H 0.045367 0.292679 0.272732 0.084 Uiso 0.5 1 calc R U P . .
H32E H 0.042762 0.237241 0.343638 0.084 Uiso 0.5 1 calc R U P . .
H32F H -0.131823 0.249459 0.313915 0.084 Uiso 0.5 1 calc R U P . .
C33 C -0.0660(6) 0.0305(4) 0.33747(18) 0.0535(10) Uani 1 1 d . . . . .
H33A H -0.130557 0.053491 0.371830 0.080 Uiso 0.5 1 calc R U P . .
H33B H 0.020696 -0.024062 0.352127 0.080 Uiso 0.5 1 calc R U P . .
H33C H -0.144694 -0.003317 0.317155 0.080 Uiso 0.5 1 calc R U P . .
H33D H -0.039146 -0.036083 0.322245 0.080 Uiso 0.5 1 calc R U P . .
H33E H -0.190400 0.041470 0.341947 0.080 Uiso 0.5 1 calc R U P . .
H33F H -0.025009 0.020725 0.376919 0.080 Uiso 0.5 1 calc R U P . .
C34 C 0.0486(6) -0.1393(4) 0.2284(2) 0.0589(11) Uani 1 1 d . . . . .
H34A H 0.005706 -0.182516 0.202792 0.088 Uiso 0.5 1 calc R U P . .
H34B H -0.048440 -0.108196 0.250076 0.088 Uiso 0.5 1 calc R U P . .
H34C H 0.114406 -0.188019 0.257644 0.088 Uiso 0.5 1 calc R U P . .
H34D H 0.042076 -0.136637 0.270882 0.088 Uiso 0.5 1 calc R U P . .
H34E H 0.096222 -0.210958 0.223599 0.088 Uiso 0.5 1 calc R U P . .
H34F H -0.066625 -0.131135 0.216031 0.088 Uiso 0.5 1 calc R U P . .
C35 C 0.2838(6) -0.0703(4) 0.1420(2) 0.0587(11) Uani 1 1 d . . . . .
H35A H 0.282050 -0.149971 0.143115 0.088 Uiso 0.5 1 calc R U P . .
H35B H 0.398538 -0.048813 0.147590 0.088 Uiso 0.5 1 calc R U P . .
H35C H 0.254979 -0.026909 0.102785 0.088 Uiso 0.5 1 calc R U P . .
H35D H 0.341662 -0.000491 0.119212 0.088 Uiso 0.5 1 calc R U P . .
H35E H 0.225174 -0.101649 0.114737 0.088 Uiso 0.5 1 calc R U P . .
H35F H 0.368732 -0.123553 0.159542 0.088 Uiso 0.5 1 calc R U P . .
C36 C 0.4072(5) 0.2240(4) 0.09928(18) 0.0478(9) Uani 1 1 d . . . . .
H36A H 0.489083 0.285726 0.082366 0.072 Uiso 0.5 1 calc R U P . .
H36B H 0.332271 0.219361 0.069081 0.072 Uiso 0.5 1 calc R U P . .
H36C H 0.469685 0.153952 0.110117 0.072 Uiso 0.5 1 calc R U P . .
H36D H 0.371609 0.153633 0.092010 0.072 Uiso 0.5 1 calc R U P . .
H36E H 0.528422 0.219998 0.105296 0.072 Uiso 0.5 1 calc R U P . .
H36F H 0.391007 0.285408 0.064259 0.072 Uiso 0.5 1 calc R U P . .
C37 C 0.3447(5) 0.3380(3) 0.17639(19) 0.0486(9) Uani 1 1 d . . . . .
H37A H 0.384564 0.400714 0.142292 0.073 Uiso 0.5 1 calc R U P . .
H37B H 0.435126 0.316970 0.202524 0.073 Uiso 0.5 1 calc R U P . .
H37C H 0.242115 0.359810 0.199781 0.073 Uiso 0.5 1 calc R U P . .
H37D H 0.323306 0.317615 0.220773 0.073 Uiso 0.5 1 calc R U P . .
H37E H 0.272744 0.401360 0.160541 0.073 Uiso 0.5 1 calc R U P . .
H37F H 0.465755 0.358519 0.163284 0.073 Uiso 0.5 1 calc R U P . .
Cl1 Cl 0.65210(14) 0.07546(8) 0.21791(4) 0.0533(2) Uani 1 1 d . . . . .
Cl2A Cl 0.2130(6) -0.0736(2) 0.96744(13) 0.1238(13) Uani 0.700(4) 1 d D . P A 1
Cl3A Cl 0.3050(4) 0.1568(2) 0.92796(16) 0.1032(8) Uani 0.700(4) 1 d D . P A 1
C28A C 0.1874(15) 0.0502(6) 0.9126(5) 0.082(3) Uani 0.700(4) 1 d D . P A 1
H28A H 0.064509 0.070094 0.913811 0.099 Uiso 0.700(4) 1 calc R U P A 1
H28B H 0.229410 0.040360 0.871668 0.099 Uiso 0.700(4) 1 calc R U P A 1
Cl2B Cl 0.053(2) -0.0949(8) 0.9575(5) 0.1238(13) Uani 0.198(3) 1 d D . P B 2
Cl3B Cl 0.3114(13) 0.0737(9) 0.9542(5) 0.1032(8) Uani 0.198(3) 1 d D . P B 2
C28B C 0.189(5) 0.011(3) 0.9131(13) 0.082(3) Uani 0.198(3) 1 d D . P B 2
H28C H 0.119639 0.069344 0.889342 0.099 Uiso 0.198(3) 1 calc R U P B 2
H28D H 0.267741 -0.019641 0.884077 0.099 Uiso 0.198(3) 1 calc R U P B 2
Cl2C Cl 0.366(4) -0.0211(15) 0.9756(8) 0.1238(13) Uani 0.101(3) 1 d D . P C 3
Cl3C Cl 0.274(3) 0.1607(15) 0.8896(10) 0.1032(8) Uani 0.101(3) 1 d D . P C 3
C28C C 0.237(10) 0.017(2) 0.918(3) 0.082(3) Uani 0.101(3) 1 d D . P C 3
H28E H 0.114924 0.000436 0.933492 0.099 Uiso 0.101(3) 1 calc R U P C 3
H28F H 0.271478 -0.023479 0.885664 0.099 Uiso 0.101(3) 1 calc R U P C 3
I3 I 0.42807(3) 0.12129(2) 0.35804(2) 0.04968(9) Uani 1 1 d . . . . .
F13 F 0.6392(3) 0.3106(2) 0.38212(11) 0.0563(6) Uani 1 1 d . . . . .
F14 F 0.6282(3) 0.4097(2) 0.47355(12) 0.0573(6) Uani 1 1 d . . . . .
F15 F 0.3797(3) 0.3537(2) 0.56997(11) 0.0544(6) Uani 1 1 d . . . . .
F16 F 0.1493(3) 0.19405(19) 0.57558(10) 0.0479(5) Uani 1 1 d . . . . .
F17 F -0.0838(3) 0.21832(16) 0.47676(10) 0.0435(5) Uani 1 1 d . . . . .
F18 F -0.3309(3) 0.06491(18) 0.49898(11) 0.0484(5) Uani 1 1 d . . . . .
C19 C 0.3966(5) 0.1976(3) 0.43048(16) 0.0391(8) Uani 1 1 d . . . . .
C20 C 0.5138(5) 0.2796(3) 0.42908(17) 0.0411(8) Uani 1 1 d . . . . .
C21 C 0.5102(5) 0.3326(3) 0.47548(18) 0.0431(8) Uani 1 1 d . . . . .
C22 C 0.3855(5) 0.3038(3) 0.52452(17) 0.0420(8) Uani 1 1 d . . . . .
C23 C 0.2669(5) 0.2223(3) 0.52654(16) 0.0380(7) Uani 1 1 d . . . . .
C24 C 0.2682(4) 0.1680(3) 0.48001(16) 0.0357(7) Uani 1 1 d . . . . .
C25 C 0.1324(5) 0.0821(3) 0.48784(16) 0.0355(7) Uani 1 1 d . . . . .
C26 C -0.0398(5) 0.1105(3) 0.48888(16) 0.0369(7) Uani 1 1 d . . . . .
C27 C -0.1673(4) 0.0313(3) 0.50065(16) 0.0375(7) Uani 1 1 d . . . . .

loop_
_atom_site_aniso_label
_atom_site_aniso_U_11
_atom_site_aniso_U_22
_atom_site_aniso_U_33
_atom_site_aniso_U_23
_atom_site_aniso_U_13
_atom_site_aniso_U_12
I1 0.03744(13) 0.03616(13) 0.04811(14) -0.01337(10) 0.00428(9) -0.00613(9)
I2 0.03303(13) 0.03523(13) 0.05143(14) -0.01078(10) -0.00576(9) -0.00188(9)
F1 0.0447(12) 0.0512(13) 0.0520(12) -0.0256(10) -0.0053(9) 0.0068(10)
F2 0.0377(11) 0.0723(16) 0.0449(11) -0.0167(11) 0.0053(9) 0.0014(11)
F3 0.0432(12) 0.0554(14) 0.0634(14) -0.0080(11) 0.0059(10) -0.0166(11)
F4 0.0515(13) 0.0416(12) 0.0679(14) -0.0230(11) 0.0042(11) -0.0118(10)
F5 0.0396(12) 0.0756(16) 0.0431(11) -0.0239(11) -0.0075(9) 0.0065(11)
F6 0.0318(11) 0.0772(16) 0.0517(12) -0.0231(11) -0.0081(9) 0.0080(11)
F7 0.0427(12) 0.0849(18) 0.0427(11) -0.0247(11) -0.0067(9) 0.0072(12)
F8 0.0294(11) 0.0838(17) 0.0506(12) -0.0245(12) -0.0068(9) 0.0038(11)
F9 0.0545(14) 0.0364(11) 0.0632(13) -0.0171(10) 0.0061(11) -0.0053(10)
F10 0.0587(15) 0.0404(12) 0.0733(16) -0.0062(11) 0.0203(12) -0.0124(11)
F11 0.0591(15) 0.0514(14) 0.0634(14) -0.0094(11) 0.0285(12) -0.0022(12)
F12 0.0653(16) 0.0426(13) 0.0654(14) -0.0223(11) 0.0258(12) -0.0056(11)
C1 0.0328(17) 0.0382(19) 0.0420(18) -0.0108(15) 0.0012(14) -0.0024(15)
C2 0.046(2) 0.039(2) 0.047(2) -0.0142(16) 0.0077(16) -0.0017(17)
C3 0.041(2) 0.040(2) 0.0465(19) -0.0068(16) 0.0096(16) 0.0008(16)
C4 0.041(2) 0.0361(19) 0.049(2) -0.0020(16) 0.0062(16) -0.0096(16)
C5 0.0404(19) 0.0323(18) 0.0447(18) -0.0089(14) -0.0027(15) 0.0014(15)
C6 0.0298(17) 0.0379(18) 0.0389(17) -0.0090(14) -0.0018(13) -0.0002(14)
C7 0.0317(17) 0.0343(17) 0.0423(17) -0.0117(14) 0.0007(14) 0.0005(14)
C8 0.0279(17) 0.043(2) 0.0468(19) -0.0143(15) -0.0035(14) -0.0018(15)
C9 0.0375(19) 0.045(2) 0.0383(17) -0.0165(15) -0.0016(14) -0.0012(16)
C10 0.0308(17) 0.0324(17) 0.0441(18) -0.0125(14) -0.0004(14) 0.0006(14)
C11 0.0266(16) 0.047(2) 0.0460(19) -0.0157(16) -0.0041(14) 0.0009(15)
C12 0.0379(19) 0.047(2) 0.0369(17) -0.0161(15) -0.0032(14) -0.0007(16)
C13 0.0297(17) 0.0403(19) 0.0377(17) -0.0106(14) -0.0007(13) -0.0014(14)
C14 0.0384(19) 0.0376(19) 0.0440(18) -0.0116(15) -0.0053(15) -0.0015(15)
C15 0.0329(18) 0.046(2) 0.0453(19) -0.0044(16) -0.0007(15) -0.0075(16)
C16 0.0296(17) 0.054(2) 0.0373(17) -0.0104(16) -0.0022(14) 0.0034(16)
C17 0.0322(17) 0.0434(19) 0.0402(17) -0.0162(15) -0.0056(14) 0.0072(15)
C18 0.0279(16) 0.0395(18) 0.0397(17) -0.0103(14) -0.0056(13) 0.0006(14)
N1 0.0382(16) 0.0511(19) 0.0428(16) -0.0107(14) 0.0009(13) -0.0057(14)
N2 0.0472(19) 0.0421(18) 0.063(2) -0.0191(15) 0.0016(15) -0.0078(15)
N3 0.0354(16) 0.0411(17) 0.0483(16) -0.0095(13) 0.0002(13) -0.0056(13)
C29 0.0319(17) 0.0412(19) 0.0434(18) -0.0080(15) -0.0057(14) -0.0036(15)
C30 0.0335(18) 0.0405(19) 0.0464(19) -0.0076(15) -0.0030(15) -0.0027(15)
C31 0.0306(17) 0.0405(19) 0.0447(18) -0.0088(15) -0.0046(14) 0.0008(15)
C32 0.055(3) 0.055(3) 0.056(2) -0.016(2) 0.0034(19) 0.005(2)
C33 0.048(2) 0.065(3) 0.043(2) -0.0081(18) 0.0032(17) -0.014(2)
C34 0.059(3) 0.048(2) 0.069(3) -0.017(2) 0.002(2) -0.016(2)
C35 0.056(3) 0.056(3) 0.068(3) -0.027(2) 0.002(2) -0.006(2)
C36 0.040(2) 0.053(2) 0.048(2) -0.0093(17) 0.0018(16) -0.0049(18)
C37 0.042(2) 0.045(2) 0.057(2) -0.0106(18) -0.0049(17) -0.0059(17)
Cl1 0.0592(6) 0.0407(5) 0.0567(5) -0.0041(4) -0.0084(4) -0.0126(4)
Cl2A 0.201(4) 0.0653(13) 0.0933(15) -0.0154(11) 0.011(2) 0.0214(19)
Cl3A 0.0995(16) 0.0910(16) 0.121(2) -0.0334(16) -0.0061(15) 0.0020(14)
C28A 0.101(6) 0.070(7) 0.077(4) -0.021(5) -0.010(4) 0.033(6)
Cl2B 0.201(4) 0.0653(13) 0.0933(15) -0.0154(11) 0.011(2) 0.0214(19)
Cl3B 0.0995(16) 0.0910(16) 0.121(2) -0.0334(16) -0.0061(15) 0.0020(14)
C28B 0.101(6) 0.070(7) 0.077(4) -0.021(5) -0.010(4) 0.033(6)
Cl2C 0.201(4) 0.0653(13) 0.0933(15) -0.0154(11) 0.011(2) 0.0214(19)
Cl3C 0.0995(16) 0.0910(16) 0.121(2) -0.0334(16) -0.0061(15) 0.0020(14)
C28C 0.101(6) 0.070(7) 0.077(4) -0.021(5) -0.010(4) 0.033(6)
I3 0.04569(15) 0.05637(16) 0.05325(15) -0.02590(12) -0.00649(11) 0.00731(12)
F13 0.0424(12) 0.0628(15) 0.0598(13) -0.0164(11) 0.0116(10) -0.0122(11)
F14 0.0477(13) 0.0474(13) 0.0777(16) -0.0188(12) -0.0023(11) -0.0169(11)
F15 0.0659(15) 0.0480(13) 0.0543(13) -0.0216(10) -0.0071(11) -0.0080(11)
F16 0.0512(13) 0.0443(12) 0.0449(11) -0.0115(9) 0.0078(9) -0.0073(10)
F17 0.0386(11) 0.0287(10) 0.0607(12) -0.0094(9) -0.0012(9) 0.0028(8)
F18 0.0298(10) 0.0374(11) 0.0762(15) -0.0104(10) -0.0086(10) 0.0041(9)
C19 0.0370(18) 0.0368(18) 0.0446(18) -0.0129(15) -0.0042(15) 0.0055(15)
C20 0.0307(17) 0.0401(19) 0.0485(19) -0.0062(15) 0.0008(14) -0.0010(15)
C21 0.0399(19) 0.0311(17) 0.057(2) -0.0076(15) -0.0078(16) -0.0050(15)
C22 0.048(2) 0.0353(18) 0.0456(19) -0.0126(15) -0.0108(16) 0.0022(16)
C23 0.0374(18) 0.0347(18) 0.0406(17) -0.0082(14) -0.0027(14) 0.0005(15)
C24 0.0317(17) 0.0287(16) 0.0456(18) -0.0080(14) -0.0034(14) 0.0005(14)
C25 0.0341(17) 0.0305(17) 0.0421(17) -0.0098(14) -0.0041(14) 0.0001(14)
C26 0.0376(18) 0.0306(17) 0.0424(17) -0.0096(14) -0.0036(14) 0.0011(14)
C27 0.0298(17) 0.0344(18) 0.0477(18) -0.0096(14) -0.0043(14) 0.0014(14)

loop_
_atom_type_symbol
_atom_type_description
_atom_type_scat_dispersion_real
_atom_type_scat_dispersion_imag
_atom_type_scat_source
C C 0.0181 0.0091 'International Tables Vol C Tables 4.2.6.8 and 6.1.1.4'
H H 0.0000 0.0000 'International Tables Vol C Tables 4.2.6.8 and 6.1.1.4'
N N 0.0311 0.0180 'International Tables Vol C Tables 4.2.6.8 and 6.1.1.4'
F F 0.0727 0.0534 'International Tables Vol C Tables 4.2.6.8 and 6.1.1.4'
Cl Cl 0.3639 0.7018 'International Tables Vol C Tables 4.2.6.8 and 6.1.1.4'
I I -0.3257 6.8362 'International Tables Vol C Tables 4.2.6.8 and 6.1.1.4'

loop_
_exptl_crystal_face_index_h
_exptl_crystal_face_index_k
_exptl_crystal_face_index_l
_exptl_crystal_face_perp_dist
0 2 1 0.0650
-5 0 -4 0.1357
5 1 4 0.1638
0 -8 -4 0.0957
4 -4 1 0.1268
-1 2 -13 0.0495
0 -1 13 0.0327
3 -5 -10 0.1108
1 -1 -14 0.0659
-3 6 -3 0.1207
0 6 13 0.0573
-2 -3 -14 0.0715
0 -3 -15 0.0596
0 3 15 0.0393
-1 0 -14 0.0487
0 6 -6 0.0661
-3 -1 10 0.0961
-3 -6 3 0.1169

loop_
_geom_angle_atom_site_label_1
_geom_angle_atom_site_label_2
_geom_angle_atom_site_label_3
_geom_angle
_geom_angle_site_symmetry_1
_geom_angle_site_symmetry_3
_geom_angle_publ_flag
C2 C1 C6 119.0(3) . . ?
C2 C1 I1 118.2(3) . . ?
C6 C1 I1 122.6(3) . . ?
F12 C2 C1 120.7(3) . . ?
F12 C2 C3 117.8(3) . . ?
C1 C2 C3 121.5(4) . . ?
F11 C3 C4 120.3(3) . . ?
F11 C3 C2 120.4(4) . . ?
C4 C3 C2 119.3(3) . . ?
F10 C4 C3 120.1(3) . . ?
F10 C4 C5 120.6(4) . . ?
C3 C4 C5 119.3(3) . . ?
F9 C5 C6 120.3(3) . . ?
F9 C5 C4 117.5(3) . . ?
C6 C5 C4 122.2(3) . . ?
C5 C6 C1 118.7(3) . . ?
C5 C6 C7 118.4(3) . . ?
C1 C6 C7 122.9(3) . . ?
C8 C7 C12 117.1(3) . . ?
C8 C7 C6 121.9(3) . . ?
C12 C7 C6 120.9(3) . . ?
F6 C8 C9 119.0(3) . . ?
F6 C8 C7 119.0(3) . . ?
C9 C8 C7 122.0(3) . . ?
F5 C9 C8 118.5(3) . . ?
F5 C9 C10 120.0(3) . . ?
C8 C9 C10 121.5(3) . . ?
C11 C10 C9 116.4(3) . . ?
C11 C10 C13 122.6(3) . . ?
C9 C10 C13 121.0(3) . . ?
F8 C11 C10 119.1(3) . . ?
F8 C11 C12 118.2(3) . . ?
C10 C11 C12 122.7(3) . . ?
F7 C12 C11 119.1(3) . . ?
F7 C12 C7 120.6(3) . . ?
C11 C12 C7 120.3(3) . . ?
C14 C13 C18 118.6(3) . . ?
C14 C13 C10 119.2(3) . . ?
C18 C13 C10 122.2(3) . . ?
F4 C14 C13 119.9(3) . . ?
F4 C14 C15 117.9(3) . . ?
C13 C14 C15 122.2(3) . . ?
F3 C15 C16 120.6(3) . . ?
F3 C15 C14 120.5(4) . . ?
C16 C15 C14 118.8(3) . . ?
F2 C16 C15 119.4(3) . . ?
F2 C16 C17 120.6(3) . . ?
C15 C16 C17 119.9(3) . . ?
F1 C17 C16 117.5(3) . . ?
F1 C17 C18 120.8(3) . . ?
C16 C17 C18 121.7(3) . . ?
C17 C18 C13 118.5(3) . . ?
C17 C18 I2 118.8(3) . . ?
C13 C18 I2 122.3(2) . . ?
C29 N1 C32 121.5(3) . . ?
C29 N1 C33 119.4(3) . . ?
C32 N1 C33 119.0(3) . . ?
C30 N2 C35 119.9(3) . . ?
C30 N2 C34 120.0(3) . . ?
C35 N2 C34 119.5(4) . . ?
C31 N3 C37 118.6(3) . . ?
C31 N3 C36 118.2(3) . . ?
C37 N3 C36 119.1(3) . . ?
N1 C29 C30 149.5(4) . . ?
N1 C29 C31 150.8(4) . . ?
C30 C29 C31 59.7(3) . . ?
N2 C30 C31 149.5(4) . . ?
N2 C30 C29 150.2(4) . . ?
C31 C30 C29 60.2(3) . . ?
N3 C31 C30 150.1(4) . . ?
N3 C31 C29 149.6(4) . . ?
C30 C31 C29 60.0(3) . . ?
N1 C32 H32A 109.5 . . ?
N1 C32 H32B 109.5 . . ?
H32A C32 H32B 109.5 . . ?
N1 C32 H32C 109.5 . . ?
H32A C32 H32C 109.5 . . ?
H32B C32 H32C 109.5 . . ?
N1 C32 H32D 109.5 . . ?
H32A C32 H32D 141.1 . . ?
H32B C32 H32D 56.3 . . ?
H32C C32 H32D 56.3 . . ?
N1 C32 H32E 109.5 . . ?
H32A C32 H32E 56.3 . . ?
H32B C32 H32E 141.1 . . ?
H32C C32 H32E 56.3 . . ?
H32D C32 H32E 109.5 . . ?
N1 C32 H32F 109.5 . . ?
H32A C32 H32F 56.3 . . ?
H32B C32 H32F 56.3 . . ?
H32C C32 H32F 141.1 . . ?
H32D C32 H32F 109.5 . . ?
H32E C32 H32F 109.5 . . ?
N1 C33 H33A 109.5 . . ?
N1 C33 H33B 109.5 . . ?
H33A C33 H33B 109.5 . . ?
N1 C33 H33C 109.5 . . ?
H33A C33 H33C 109.5 . . ?
H33B C33 H33C 109.5 . . ?
N1 C33 H33D 109.5 . . ?
H33A C33 H33D 141.1 . . ?
H33B C33 H33D 56.3 . . ?
H33C C33 H33D 56.3 . . ?
N1 C33 H33E 109.5 . . ?
H33A C33 H33E 56.3 . . ?
H33B C33 H33E 141.1 . . ?
H33C C33 H33E 56.3 . . ?
H33D C33 H33E 109.5 . . ?
N1 C33 H33F 109.5 . . ?
H33A C33 H33F 56.3 . . ?
H33B C33 H33F 56.3 . . ?
H33C C33 H33F 141.1 . . ?
H33D C33 H33F 109.5 . . ?
H33E C33 H33F 109.5 . . ?
N2 C34 H34A 109.5 . . ?
N2 C34 H34B 109.5 . . ?
H34A C34 H34B 109.5 . . ?
N2 C34 H34C 109.5 . . ?
H34A C34 H34C 109.5 . . ?
H34B C34 H34C 109.5 . . ?
N2 C34 H34D 109.5 . . ?
H34A C34 H34D 141.1 . . ?
H34B C34 H34D 56.3 . . ?
H34C C34 H34D 56.3 . . ?
N2 C34 H34E 109.5 . . ?
H34A C34 H34E 56.3 . . ?
H34B C34 H34E 141.1 . . ?
H34C C34 H34E 56.3 . . ?
H34D C34 H34E 109.5 . . ?
N2 C34 H34F 109.5 . . ?
H34A C34 H34F 56.3 . . ?
H34B C34 H34F 56.3 . . ?
H34C C34 H34F 141.1 . . ?
H34D C34 H34F 109.5 . . ?
H34E C34 H34F 109.5 . . ?
N2 C35 H35A 109.5 . . ?
N2 C35 H35B 109.5 . . ?
H35A C35 H35B 109.5 . . ?
N2 C35 H35C 109.5 . . ?
H35A C35 H35C 109.5 . . ?
H35B C35 H35C 109.5 . . ?
N2 C35 H35D 109.5 . . ?
H35A C35 H35D 141.1 . . ?
H35B C35 H35D 56.3 . . ?
H35C C35 H35D 56.3 . . ?
N2 C35 H35E 109.5 . . ?
H35A C35 H35E 56.3 . . ?
H35B C35 H35E 141.1 . . ?
H35C C35 H35E 56.3 . . ?
H35D C35 H35E 109.5 . . ?
N2 C35 H35F 109.5 . . ?
H35A C35 H35F 56.3 . . ?
H35B C35 H35F 56.3 . . ?
H35C C35 H35F 141.1 . . ?
H35D C35 H35F 109.5 . . ?
H35E C35 H35F 109.5 . . ?
N3 C36 H36A 109.5 . . ?
N3 C36 H36B 109.5 . . ?
H36A C36 H36B 109.5 . . ?
N3 C36 H36C 109.5 . . ?
H36A C36 H36C 109.5 . . ?
H36B C36 H36C 109.5 . . ?
N3 C36 H36D 109.5 . . ?
H36A C36 H36D 141.1 . . ?
H36B C36 H36D 56.3 . . ?
H36C C36 H36D 56.3 . . ?
N3 C36 H36E 109.5 . . ?
H36A C36 H36E 56.3 . . ?
H36B C36 H36E 141.1 . . ?
H36C C36 H36E 56.3 . . ?
H36D C36 H36E 109.5 . . ?
N3 C36 H36F 109.5 . . ?
H36A C36 H36F 56.3 . . ?
H36B C36 H36F 56.3 . . ?
H36C C36 H36F 141.1 . . ?
H36D C36 H36F 109.5 . . ?
H36E C36 H36F 109.5 . . ?
N3 C37 H37A 109.5 . . ?
N3 C37 H37B 109.5 . . ?
H37A C37 H37B 109.5 . . ?
N3 C37 H37C 109.5 . . ?
H37A C37 H37C 109.5 . . ?
H37B C37 H37C 109.5 . . ?
N3 C37 H37D 109.5 . . ?
H37A C37 H37D 141.1 . . ?
H37B C37 H37D 56.3 . . ?
H37C C37 H37D 56.3 . . ?
N3 C37 H37E 109.5 . . ?
H37A C37 H37E 56.3 . . ?
H37B C37 H37E 141.1 . . ?
H37C C37 H37E 56.3 . . ?
H37D C37 H37E 109.5 . . ?
N3 C37 H37F 109.5 . . ?
H37A C37 H37F 56.3 . . ?
H37B C37 H37F 56.3 . . ?
H37C C37 H37F 141.1 . . ?
H37D C37 H37F 109.5 . . ?
H37E C37 H37F 109.5 . . ?
Cl2A C28A Cl3A 108.5(6) . . ?
Cl2A C28A H28A 110.0 . . ?
Cl3A C28A H28A 110.0 . . ?
Cl2A C28A H28B 110.0 . . ?
Cl3A C28A H28B 110.0 . . ?
H28A C28A H28B 108.4 . . ?
Cl2B C28B Cl3B 114.3(17) . . ?
Cl2B C28B H28C 108.7 . . ?
Cl3B C28B H28C 108.7 . . ?
Cl2B C28B H28D 108.7 . . ?
Cl3B C28B H28D 108.7 . . ?
H28C C28B H28D 107.6 . . ?
Cl2C C28C Cl3C 103.8(15) . . ?
Cl2C C28C H28E 111.0 . . ?
Cl3C C28C H28E 111.0 . . ?
Cl2C C28C H28F 111.0 . . ?
Cl3C C28C H28F 111.0 . . ?
H28E C28C H28F 109.0 . . ?
C20 C19 C24 119.2(3) . . ?
C20 C19 I3 116.9(3) . . ?
C24 C19 I3 123.9(3) . . ?
F13 C20 C19 121.0(3) . . ?
F13 C20 C21 116.9(3) . . ?
C19 C20 C21 122.1(3) . . ?
F14 C21 C22 120.0(3) . . ?
F14 C21 C20 120.7(3) . . ?
C22 C21 C20 119.3(3) . . ?
F15 C22 C21 120.3(3) . . ?
F15 C22 C23 120.3(3) . . ?
C21 C22 C23 119.4(3) . . ?
F16 C23 C22 118.1(3) . . ?
F16 C23 C24 119.7(3) . . ?
C22 C23 C24 122.2(3) . . ?
C23 C24 C19 117.9(3) . . ?
C23 C24 C25 116.6(3) . . ?
C19 C24 C25 125.5(3) . . ?
C26 C25 C27 115.9(3) . 2_556 ?
C26 C25 C24 121.4(3) . . ?
C27 C25 C24 122.6(3) 2_556 . ?
F17 C26 C27 118.5(3) . . ?
F17 C26 C25 119.5(3) . . ?
C27 C26 C25 122.0(3) . . ?
F18 C27 C26 118.8(3) . . ?
F18 C27 C25 119.0(3) . 2_556 ?
C26 C27 C25 122.2(3) . 2_556 ?

loop_
_geom_bond_atom_site_label_1
_geom_bond_atom_site_label_2
_geom_bond_distance
_geom_bond_site_symmetry_2
_geom_bond_publ_flag
I1 C1 2.111(4) . ?
I2 C18 2.105(4) . ?
F1 C17 1.345(4) . ?
F2 C16 1.336(4) . ?
F3 C15 1.335(4) . ?
F4 C14 1.345(4) . ?
F5 C9 1.333(4) . ?
F6 C8 1.339(4) . ?
F7 C12 1.320(4) . ?
F8 C11 1.348(4) . ?
F9 C5 1.345(4) . ?
F10 C4 1.335(4) . ?
F11 C3 1.333(4) . ?
F12 C2 1.341(4) . ?
C1 C2 1.387(5) . ?
C1 C6 1.393(5) . ?
C2 C3 1.388(5) . ?
C3 C4 1.370(6) . ?
C4 C5 1.385(5) . ?
C5 C6 1.374(5) . ?
C6 C7 1.489(5) . ?
C7 C8 1.382(5) . ?
C7 C12 1.394(5) . ?
C8 C9 1.382(5) . ?
C9 C10 1.389(5) . ?
C10 C11 1.380(5) . ?
C10 C13 1.489(5) . ?
C11 C12 1.390(5) . ?
C13 C14 1.377(5) . ?
C13 C18 1.404(5) . ?
C14 C15 1.382(5) . ?
C15 C16 1.371(6) . ?
C16 C17 1.377(5) . ?
C17 C18 1.384(5) . ?
N1 C29 1.327(5) . ?
N1 C32 1.438(6) . ?
N1 C33 1.456(5) . ?
N2 C30 1.331(5) . ?
N2 C35 1.456(6) . ?
N2 C34 1.462(5) . ?
N3 C31 1.329(5) . ?
N3 C37 1.458(5) . ?
N3 C36 1.463(5) . ?
C29 C30 1.377(5) . ?
C29 C31 1.379(5) . ?
C30 C31 1.372(5) . ?
C32 H32A 0.9800 . ?
C32 H32B 0.9800 . ?
C32 H32C 0.9800 . ?
C32 H32D 0.9800 . ?
C32 H32E 0.9800 . ?
C32 H32F 0.9800 . ?
C33 H33A 0.9800 . ?
C33 H33B 0.9800 . ?
C33 H33C 0.9800 . ?
C33 H33D 0.9800 . ?
C33 H33E 0.9800 . ?
C33 H33F 0.9800 . ?
C34 H34A 0.9800 . ?
C34 H34B 0.9800 . ?
C34 H34C 0.9800 . ?
C34 H34D 0.9800 . ?
C34 H34E 0.9800 . ?
C34 H34F 0.9800 . ?
C35 H35A 0.9800 . ?
C35 H35B 0.9800 . ?
C35 H35C 0.9800 . ?
C35 H35D 0.9800 . ?
C35 H35E 0.9800 . ?
C35 H35F 0.9800 . ?
C36 H36A 0.9800 . ?
C36 H36B 0.9800 . ?
C36 H36C 0.9800 . ?
C36 H36D 0.9800 . ?
C36 H36E 0.9800 . ?
C36 H36F 0.9800 . ?
C37 H37A 0.9800 . ?
C37 H37B 0.9800 . ?
C37 H37C 0.9800 . ?
C37 H37D 0.9800 . ?
C37 H37E 0.9800 . ?
C37 H37F 0.9800 . ?
Cl2A C28A 1.753(9) . ?
Cl3A C28A 1.760(9) . ?
C28A H28A 0.9900 . ?
C28A H28B 0.9900 . ?
Cl2B C28B 1.742(17) . ?
Cl3B C28B 1.745(16) . ?
C28B H28C 0.9900 . ?
C28B H28D 0.9900 . ?
Cl2C C28C 1.744(17) . ?
Cl3C C28C 1.757(18) . ?
C28C H28E 0.9900 . ?
C28C H28F 0.9900 . ?
I3 C19 2.093(4) . ?
F13 C20 1.348(4) . ?
F14 C21 1.336(4) . ?
F15 C22 1.334(4) . ?
F16 C23 1.339(4) . ?
F17 C26 1.340(4) . ?
F18 C27 1.345(4) . ?
C19 C20 1.379(5) . ?
C19 C24 1.399(5) . ?
C20 C21 1.380(6) . ?
C21 C22 1.373(6) . ?
C22 C23 1.378(5) . ?
C23 C24 1.395(5) . ?
C24 C25 1.487(5) . ?
C25 C26 1.390(5) . ?
C25 C27 1.391(5) 2_556 ?
C26 C27 1.373(5) . ?

loop_
_exptl_oxdiff_crystal_face_indexfrac_h
_exptl_oxdiff_crystal_face_indexfrac_k
_exptl_oxdiff_crystal_face_indexfrac_l
_exptl_oxdiff_crystal_face_x
_exptl_oxdiff_crystal_face_y
_exptl_oxdiff_crystal_face_z
-0.0003 2.0001 0.9892 -0.0297 0.1508 -0.1960
-5.0580 -0.3761 -3.9697 0.1473 -0.7893 -0.5961
5.0541 0.5477 4.0495 -0.1496 0.8017 0.5787
-0.0396 -8.0323 -3.8984 0.1132 -0.6120 0.7827
4.1640 -4.4205 0.9898 -0.0553 0.2929 0.9545
-0.5174 2.4437 -12.6331 0.9134 0.1695 -0.3702
-0.0138 -1.4606 13.4128 -0.9611 -0.1785 0.2108
2.8153 -4.6090 -9.5481 0.6411 0.1200 0.7580
1.1847 -0.8551 -13.7891 0.9701 0.1806 0.1622
-2.8544 6.0575 -2.7957 0.2442 0.0444 -0.9687
0.0494 5.5159 12.9336 -0.7900 0.3756 -0.4845
-1.8556 -2.7237 -14.3918 0.9026 -0.4299 -0.0224
0.2526 -2.9879 -14.5299 0.9576 -0.1252 0.2595
-0.0016 2.5336 14.7381 -0.9749 0.1275 -0.1824
-1.1392 -0.2636 -14.4916 0.9748 -0.1279 -0.1829
0.1890 6.3964 -5.6882 0.5248 0.5529 -0.6473
-2.9215 -0.6815 10.3169 -0.8004 -0.5511 -0.2358
-2.7953 -5.5446 3.4943 -0.4181 -0.8776 0.2344
